data_4029182
loop_
_publ_author_name
'Pepper, Henry P.'
'Tulip, Stephen J.'
'Nakano, Yuji'
'George, Jonathan H.'

_publ_section_title
;
 Biomimetic total synthesis of (+-)-doitunggarcinone a and
 (+)-garcibracteatone.
;
_journal_issue 6
_journal_name_full 'The Journal of organic chemistry'
_journal_page_first 2564
_journal_page_last 2573
_journal_paper_doi 10.1021/jo500027k
_journal_volume 79
_journal_year 2014
_chemical_formula_sum 'C33 H40 O4'
_chemical_formula_weight 500.65
_chemical_name_systematic
; 
 ? 
;
_space_group_IT_number 14
_symmetry_space_group_name_Hall '-P 2ybc'
_symmetry_space_group_name_H-M 'P 1 21/c 1'
_atom_sites_solution_hydrogens geom
_atom_sites_solution_primary direct
_atom_sites_solution_secondary difmap
_audit_creation_method SHELXL-97
_cell_angle_alpha 90.00
_cell_angle_beta 91.092(2)
_cell_angle_gamma 90.00
_cell_formula_units_Z 4
_cell_length_a 15.2492(4)
_cell_length_b 7.6175(2)
_cell_length_c 23.1871(6)
_cell_measurement_temperature 173(2)
_cell_volume 2692.94(12)
_computing_structure_refinement 'SHELXL-97 (Sheldrick, 1997)'
_computing_structure_solution 'SHELXS-97 (Sheldrick, 1990)'
_diffrn_ambient_temperature 173(2)
_diffrn_measured_fraction_theta_full 0.997
_diffrn_measured_fraction_theta_max 0.911
_diffrn_radiation_monochromator graphite
_diffrn_radiation_source 'fine-focus sealed tube'
_diffrn_radiation_type MoK\a
_diffrn_radiation_wavelength 0.71073
_diffrn_reflns_av_R_equivalents 0.0508
_diffrn_reflns_av_sigmaI/netI 0.0506
_diffrn_reflns_limit_h_max 19
_diffrn_reflns_limit_h_min -19
_diffrn_reflns_limit_k_max 10
_diffrn_reflns_limit_k_min -9
_diffrn_reflns_limit_l_max 31
_diffrn_reflns_limit_l_min -31
_diffrn_reflns_number 30824
_diffrn_reflns_theta_full 27.00
_diffrn_reflns_theta_max 29.04
_diffrn_reflns_theta_min 2.67
_exptl_absorpt_coefficient_mu 0.079
_exptl_crystal_density_diffrn 1.235
_exptl_crystal_density_method 'not measured'
_exptl_crystal_F_000 1080
_refine_diff_density_max 0.309
_refine_diff_density_min -0.241
_refine_diff_density_rms 0.048
_refine_ls_extinction_method none
_refine_ls_goodness_of_fit_ref 1.021
_refine_ls_hydrogen_treatment mixed
_refine_ls_matrix_type full
_refine_ls_number_parameters 342
_refine_ls_number_reflns 6563
_refine_ls_number_restraints 0
_refine_ls_restrained_S_all 1.021
_refine_ls_R_factor_all 0.0789
_refine_ls_R_factor_gt 0.0510
_refine_ls_shift/su_max 0.000
_refine_ls_shift/su_mean 0.000
_refine_ls_structure_factor_coef Fsqd
_refine_ls_weighting_details 'calc w=1/[\s^2^(Fo^2^)+(0.0439P)^2^+1.0844P] where P=(Fo^2^+2Fc^2^)/3'
_refine_ls_weighting_scheme calc
_refine_ls_wR_factor_gt 0.1069
_refine_ls_wR_factor_ref 0.1224
_reflns_number_gt 4777
_reflns_number_total 6563
_reflns_threshold_expression >2sigma(I)
_cod_data_source_file jo500027k_si_001.cif
_cod_data_source_block e:\hp\hpx4\struct\finished\hpx4
_cod_database_code 4029182

loop_
_symmetry_equiv_pos_as_xyz
'x, y, z'
'-x, y+1/2, -z+1/2'
'-x, -y, -z'
'x, -y-1/2, z-1/2'

loop_
_atom_site_label
_atom_site_type_symbol
_atom_site_fract_x
_atom_site_fract_y
_atom_site_fract_z
_atom_site_U_iso_or_equiv
_atom_site_adp_type
_atom_site_occupancy
_atom_site_symmetry_multiplicity
_atom_site_calc_flag
_atom_site_refinement_flags
O1 O 0.02418(7) 0.08823(14) 0.05195(5) 0.0243(3) Uani 1 1 d .
O2 O 0.12910(7) 0.10947(15) 0.18036(5) 0.0270(3) Uani 1 1 d .
O3 O 0.11599(7) -0.25998(15) 0.01536(4) 0.0239(3) Uani 1 1 d .
H3 H 0.0845 -0.1833 -0.0008 0.029 Uiso 1 1 calc R
O4 O 0.30627(8) -0.34053(16) 0.17837(5) 0.0315(3) Uani 1 1 d .
C8 C 0.10262(9) -0.11987(19) 0.11014(6) 0.0171(3) Uani 1 1 d .
C28 C -0.05379(10) -0.0236(2) 0.13165(6) 0.0177(3) Uani 1 1 d .
C27 C 0.02227(10) -0.01166(19) 0.09323(6) 0.0183(3) Uani 1 1 d .
C9 C 0.15819(10) -0.0085(2) 0.15148(6) 0.0193(3) Uani 1 1 d .
C6 C 0.24265(10) -0.0722(2) 0.03944(6) 0.0217(3) Uani 1 1 d .
C29 C -0.07050(10) -0.1797(2) 0.16155(6) 0.0190(3) Uani 1 1 d .
C7 C 0.16444(10) -0.1824(2) 0.06166(6) 0.0196(3) Uani 1 1 d .
C16 C 0.14027(10) -0.4404(2) 0.11920(7) 0.0237(3) Uani 1 1 d .
H16A H 0.1630 -0.5201 0.1497 0.028 Uiso 1 1 calc R
H16B H 0.1091 -0.5102 0.0892 0.028 Uiso 1 1 calc R
C3 C 0.21338(10) -0.3307(2) 0.09368(7) 0.0208(3) Uani 1 1 d .
C2 C 0.26439(10) -0.2498(2) 0.14478(7) 0.0221(3) Uani 1 1 d .
C19 C -0.05447(11) -0.4085(2) 0.08757(7) 0.0251(4) Uani 1 1 d .
H19A H -0.1179 -0.4272 0.0899 0.038 Uiso 1 1 calc R
H19B H -0.0258 -0.5193 0.0776 0.038 Uiso 1 1 calc R
H19C H -0.0426 -0.3206 0.0579 0.038 Uiso 1 1 calc R
C1 C 0.25641(10) -0.0522(2) 0.15047(6) 0.0213(3) Uani 1 1 d .
C30 C -0.13994(10) -0.1812(2) 0.19980(7) 0.0234(3) Uani 1 1 d .
H30 H -0.1523 -0.2852 0.2208 0.028 Uiso 1 1 calc R
C4 C 0.27796(11) -0.3957(2) 0.04909(7) 0.0265(4) Uani 1 1 d .
H4A H 0.2489 -0.4743 0.0206 0.032 Uiso 1 1 calc R
H4B H 0.3278 -0.4587 0.0677 0.032 Uiso 1 1 calc R
C18 C -0.01844(10) -0.3431(2) 0.14634(7) 0.0197(3) Uani 1 1 d .
C17 C 0.08001(10) -0.29584(19) 0.14443(7) 0.0194(3) Uani 1 1 d .
H17 H 0.1000 -0.2770 0.1853 0.023 Uiso 1 1 calc R
C32 C -0.17576(11) 0.1181(2) 0.17686(7) 0.0265(4) Uani 1 1 d .
H32 H -0.2119 0.2184 0.1819 0.032 Uiso 1 1 calc R
C31 C -0.19121(11) -0.0333(2) 0.20771(7) 0.0261(4) Uani 1 1 d .
H31 H -0.2374 -0.0361 0.2346 0.031 Uiso 1 1 calc R
C26 C 0.21979(11) 0.0590(2) -0.00809(7) 0.0269(4) Uani 1 1 d .
H26A H 0.1961 -0.0038 -0.0418 0.040 Uiso 1 1 calc R
H26B H 0.2727 0.1231 -0.0189 0.040 Uiso 1 1 calc R
H26C H 0.1759 0.1420 0.0058 0.040 Uiso 1 1 calc R
C33 C -0.10728(10) 0.1230(2) 0.13849(7) 0.0219(3) Uani 1 1 d .
H33 H -0.0968 0.2265 0.1168 0.026 Uiso 1 1 calc R
C5 C 0.30875(11) -0.2227(2) 0.02036(7) 0.0268(4) Uani 1 1 d .
H5 H 0.3676 -0.1933 0.0375 0.032 Uiso 1 1 calc R
C12 C 0.40460(11) -0.0005(2) 0.20044(7) 0.0280(4) Uani 1 1 d .
H12 H 0.4260 -0.1151 0.2087 0.034 Uiso 1 1 calc R
C13 C 0.46396(11) 0.1206(2) 0.18842(7) 0.0299(4) Uani 1 1 d .
C11 C 0.30650(11) 0.0248(2) 0.20240(7) 0.0276(4) Uani 1 1 d .
H11A H 0.2938 0.1521 0.2046 0.033 Uiso 1 1 calc R
H11B H 0.2846 -0.0304 0.2380 0.033 Uiso 1 1 calc R
C10 C 0.28225(10) 0.0291(2) 0.09161(7) 0.0238(4) Uani 1 1 d .
H10A H 0.2619 0.1525 0.0900 0.029 Uiso 1 1 calc R
H10B H 0.3470 0.0296 0.0889 0.029 Uiso 1 1 calc R
C23 C 0.38437(11) -0.5276(3) -0.08829(7) 0.0314(4) Uani 1 1 d .
C22 C 0.38930(12) -0.3868(3) -0.05483(8) 0.0377(5) Uani 1 1 d .
H22 H 0.4435 -0.3708 -0.0346 0.045 Uiso 1 1 calc R
C20 C -0.02745(11) -0.4874(2) 0.19205(7) 0.0266(4) Uani 1 1 d .
H20A H -0.0102 -0.4406 0.2300 0.040 Uiso 1 1 calc R
H20B H 0.0106 -0.5864 0.1825 0.040 Uiso 1 1 calc R
H20C H -0.0885 -0.5272 0.1929 0.040 Uiso 1 1 calc R
C21 C 0.32074(12) -0.2485(3) -0.04446(8) 0.0360(4) Uani 1 1 d .
H21A H 0.2644 -0.2848 -0.0627 0.043 Uiso 1 1 calc R
H21B H 0.3389 -0.1364 -0.0622 0.043 Uiso 1 1 calc R
C14 C 0.56060(11) 0.0758(3) 0.18869(9) 0.0399(5) Uani 1 1 d .
H14A H 0.5682 -0.0497 0.1965 0.060 Uiso 1 1 calc R
H14B H 0.5912 0.1442 0.2187 0.060 Uiso 1 1 calc R
H14C H 0.5850 0.1040 0.1510 0.060 Uiso 1 1 calc R
C24 C 0.45842(13) -0.6568(3) -0.09208(9) 0.0438(5) Uani 1 1 d .
H24A H 0.5083 -0.6154 -0.0686 0.066 Uiso 1 1 calc R
H24B H 0.4761 -0.6680 -0.1323 0.066 Uiso 1 1 calc R
H24C H 0.4392 -0.7714 -0.0778 0.066 Uiso 1 1 calc R
C15 C 0.44354(13) 0.3067(3) 0.17253(9) 0.0437(5) Uani 1 1 d .
H15A H 0.4539 0.3243 0.1313 0.066 Uiso 1 1 calc R
H15B H 0.4814 0.3858 0.1952 0.066 Uiso 1 1 calc R
H15C H 0.3820 0.3318 0.1807 0.066 Uiso 1 1 calc R
C25 C 0.30705(13) -0.5752(3) -0.12597(9) 0.0462(5) Uani 1 1 d .
H25A H 0.2616 -0.4851 -0.1225 0.069 Uiso 1 1 calc R
H25B H 0.2836 -0.6889 -0.1138 0.069 Uiso 1 1 calc R
H25C H 0.3254 -0.5828 -0.1662 0.069 Uiso 1 1 calc R

loop_
_atom_site_aniso_label
_atom_site_aniso_U_11
_atom_site_aniso_U_22
_atom_site_aniso_U_33
_atom_site_aniso_U_23
_atom_site_aniso_U_13
_atom_site_aniso_U_12
O1 0.0252(6) 0.0254(6) 0.0223(6) 0.0073(5) 0.0013(5) 0.0033(5)
O2 0.0236(6) 0.0302(6) 0.0273(6) -0.0096(5) 0.0007(5) -0.0003(5)
O3 0.0266(6) 0.0258(6) 0.0190(6) -0.0041(5) -0.0049(5) 0.0049(5)
O4 0.0279(6) 0.0364(7) 0.0299(6) 0.0075(6) -0.0057(5) 0.0044(5)
C8 0.0179(7) 0.0176(7) 0.0159(7) 0.0008(6) -0.0004(6) 0.0014(6)
C28 0.0171(7) 0.0206(8) 0.0154(7) -0.0020(6) -0.0029(6) -0.0011(6)
C27 0.0212(8) 0.0155(7) 0.0182(7) -0.0018(6) -0.0023(6) -0.0004(6)
C9 0.0211(8) 0.0217(8) 0.0153(7) 0.0028(6) 0.0029(6) -0.0010(6)
C6 0.0208(8) 0.0277(9) 0.0167(7) 0.0010(7) 0.0024(6) 0.0034(7)
C29 0.0187(7) 0.0213(8) 0.0170(7) -0.0005(6) -0.0038(6) -0.0013(6)
C7 0.0206(8) 0.0220(8) 0.0162(7) -0.0019(6) -0.0007(6) 0.0024(6)
C16 0.0255(8) 0.0189(8) 0.0266(8) 0.0013(7) -0.0003(7) 0.0037(6)
C3 0.0212(8) 0.0210(8) 0.0202(8) 0.0005(6) 0.0004(6) 0.0055(6)
C2 0.0168(8) 0.0310(9) 0.0186(8) 0.0036(7) 0.0032(6) 0.0027(7)
C19 0.0253(8) 0.0238(8) 0.0260(8) -0.0013(7) -0.0012(7) -0.0023(7)
C1 0.0174(8) 0.0292(9) 0.0172(7) -0.0002(6) 0.0000(6) -0.0001(6)
C30 0.0221(8) 0.0264(9) 0.0217(8) 0.0025(7) 0.0003(6) -0.0036(7)
C4 0.0251(8) 0.0285(9) 0.0259(9) -0.0028(7) 0.0022(7) 0.0084(7)
C18 0.0210(8) 0.0166(7) 0.0214(8) 0.0007(6) 0.0002(6) -0.0014(6)
C17 0.0207(8) 0.0193(8) 0.0182(7) 0.0027(6) -0.0013(6) 0.0011(6)
C32 0.0226(8) 0.0259(9) 0.0311(9) -0.0052(7) 0.0021(7) 0.0038(7)
C31 0.0206(8) 0.0344(10) 0.0234(8) -0.0030(7) 0.0039(7) -0.0021(7)
C26 0.0265(9) 0.0335(9) 0.0208(8) 0.0046(7) 0.0025(7) 0.0018(7)
C33 0.0222(8) 0.0197(8) 0.0239(8) 0.0002(6) -0.0004(6) 0.0003(6)
C5 0.0239(8) 0.0346(9) 0.0221(8) -0.0012(7) 0.0031(7) 0.0066(7)
C12 0.0226(9) 0.0353(10) 0.0257(9) -0.0043(7) -0.0058(7) 0.0014(7)
C13 0.0240(9) 0.0401(10) 0.0255(9) -0.0067(8) -0.0018(7) -0.0004(8)
C11 0.0232(9) 0.0390(10) 0.0207(8) -0.0025(7) -0.0023(7) -0.0022(7)
C10 0.0201(8) 0.0298(9) 0.0217(8) 0.0015(7) 0.0023(6) -0.0028(7)
C23 0.0274(9) 0.0425(11) 0.0245(9) 0.0010(8) 0.0049(7) 0.0042(8)
C22 0.0264(9) 0.0542(12) 0.0326(10) -0.0097(9) 0.0050(8) 0.0065(9)
C20 0.0296(9) 0.0226(8) 0.0276(9) 0.0058(7) 0.0032(7) -0.0011(7)
C21 0.0375(10) 0.0458(11) 0.0250(9) -0.0035(8) 0.0070(8) 0.0093(9)
C14 0.0248(9) 0.0553(13) 0.0396(11) -0.0095(10) 0.0002(8) -0.0021(9)
C24 0.0396(11) 0.0493(12) 0.0425(11) -0.0105(10) 0.0028(9) 0.0109(9)
C15 0.0359(11) 0.0420(12) 0.0531(13) -0.0002(10) -0.0006(9) -0.0053(9)
C25 0.0410(12) 0.0524(13) 0.0450(12) -0.0030(10) -0.0076(10) 0.0012(10)

loop_
_atom_type_symbol
_atom_type_description
_atom_type_scat_dispersion_real
_atom_type_scat_dispersion_imag
_atom_type_scat_source
C C 0.0033 0.0016 'International Tables Vol C Tables 4.2.6.8 and 6.1.1.4'
H H 0.0000 0.0000 'International Tables Vol C Tables 4.2.6.8 and 6.1.1.4'
O O 0.0106 0.0060 'International Tables Vol C Tables 4.2.6.8 and 6.1.1.4'

loop_
_geom_angle_atom_site_label_1
_geom_angle_atom_site_label_2
_geom_angle_atom_site_label_3
_geom_angle
C7 O3 H3 109.5
C27 C8 C9 107.20(12)
C27 C8 C7 118.41(12)
C9 C8 C7 106.71(12)
C27 C8 C17 113.69(12)
C9 C8 C17 106.03(11)
C7 C8 C17 104.00(12)
C33 C28 C29 120.74(14)
C33 C28 C27 119.14(14)
C29 C28 C27 120.12(13)
O1 C27 C28 122.69(14)
O1 C27 C8 120.48(13)
C28 C27 C8 116.65(13)
O2 C9 C8 123.76(14)
O2 C9 C1 122.51(14)
C8 C9 C1 113.62(12)
C26 C6 C10 108.57(13)
C26 C6 C7 115.33(13)
C10 C6 C7 107.50(12)
C26 C6 C5 114.10(12)
C10 C6 C5 109.63(13)
C7 C6 C5 101.35(12)
C30 C29 C28 117.95(14)
C30 C29 C18 123.14(14)
C28 C29 C18 118.61(13)
O3 C7 C3 107.47(12)
O3 C7 C6 111.44(12)
C3 C7 C6 100.86(12)
O3 C7 C8 111.10(12)
C3 C7 C8 99.87(11)
C6 C7 C8 123.61(13)
C3 C16 C17 101.53(12)
C3 C16 H16A 111.5
C17 C16 H16A 111.5
C3 C16 H16B 111.5
C17 C16 H16B 111.5
H16A C16 H16B 109.3
C16 C3 C4 124.95(14)
C16 C3 C2 106.53(12)
C4 C3 C2 109.26(13)
C16 C3 C7 103.81(12)
C4 C3 C7 103.02(12)
C2 C3 C7 108.20(13)
O4 C2 C1 123.47(15)
O4 C2 C3 121.32(15)
C1 C2 C3 115.20(13)
C18 C19 H19A 109.5
C18 C19 H19B 109.5
H19A C19 H19B 109.5
C18 C19 H19C 109.5
H19A C19 H19C 109.5
H19B C19 H19C 109.5
C2 C1 C11 114.18(14)
C2 C1 C9 107.23(13)
C11 C1 C9 112.18(13)
C2 C1 C10 107.26(13)
C11 C1 C10 113.98(13)
C9 C1 C10 100.98(12)
C31 C30 C29 121.00(15)
C31 C30 H30 119.5
C29 C30 H30 119.5
C3 C4 C5 102.68(13)
C3 C4 H4A 111.2
C5 C4 H4A 111.2
C3 C4 H4B 111.2
C5 C4 H4B 111.2
H4A C4 H4B 109.1
C29 C18 C20 111.83(13)
C29 C18 C19 106.88(12)
C20 C18 C19 110.11(13)
C29 C18 C17 109.10(12)
C20 C18 C17 106.65(13)
C19 C18 C17 112.33(12)
C18 C17 C16 115.27(13)
C18 C17 C8 115.37(12)
C16 C17 C8 105.77(12)
C18 C17 H17 106.6
C16 C17 H17 106.6
C8 C17 H17 106.6
C31 C32 C33 119.60(15)
C31 C32 H32 120.2
C33 C32 H32 120.2
C32 C31 C30 120.57(15)
C32 C31 H31 119.7
C30 C31 H31 119.7
C6 C26 H26A 109.5
C6 C26 H26B 109.5
H26A C26 H26B 109.5
C6 C26 H26C 109.5
H26A C26 H26C 109.5
H26B C26 H26C 109.5
C32 C33 C28 120.09(15)
C32 C33 H33 120.0
C28 C33 H33 120.0
C21 C5 C4 110.79(15)
C21 C5 C6 116.92(14)
C4 C5 C6 107.05(12)
C21 C5 H5 107.2
C4 C5 H5 107.2
C6 C5 H5 107.2
C13 C12 C11 126.74(17)
C13 C12 H12 116.6
C11 C12 H12 116.6
C12 C13 C15 124.85(17)
C12 C13 C14 120.73(17)
C15 C13 C14 114.40(16)
C12 C11 C1 114.02(13)
C12 C11 H11A 108.7
C1 C11 H11A 108.7
C12 C11 H11B 108.7
C1 C11 H11B 108.7
H11A C11 H11B 107.6
C6 C10 C1 112.66(13)
C6 C10 H10A 109.1
C1 C10 H10A 109.1
C6 C10 H10B 109.1
C1 C10 H10B 109.1
H10A C10 H10B 107.8
C22 C23 C25 124.91(17)
C22 C23 C24 122.03(17)
C25 C23 C24 113.06(17)
C23 C22 C21 128.87(18)
C23 C22 H22 115.6
C21 C22 H22 115.6
C18 C20 H20A 109.5
C18 C20 H20B 109.5
H20A C20 H20B 109.5
C18 C20 H20C 109.5
H20A C20 H20C 109.5
H20B C20 H20C 109.5
C22 C21 C5 110.05(15)
C22 C21 H21A 109.7
C5 C21 H21A 109.7
C22 C21 H21B 109.7
C5 C21 H21B 109.6
H21A C21 H21B 108.2
C13 C14 H14A 109.5
C13 C14 H14B 109.5
H14A C14 H14B 109.5
C13 C14 H14C 109.5
H14A C14 H14C 109.5
H14B C14 H14C 109.5
C23 C24 H24A 109.5
C23 C24 H24B 109.5
H24A C24 H24B 109.5
C23 C24 H24C 109.5
H24A C24 H24C 109.5
H24B C24 H24C 109.5
C13 C15 H15A 109.5
C13 C15 H15B 109.5
H15A C15 H15B 109.5
C13 C15 H15C 109.5
H15A C15 H15C 109.5
H15B C15 H15C 109.5
C23 C25 H25A 109.5
C23 C25 H25B 109.5
H25A C25 H25B 109.5
C23 C25 H25C 109.5
H25A C25 H25C 109.5
H25B C25 H25C 109.5

loop_
_geom_bond_atom_site_label_1
_geom_bond_atom_site_label_2
_geom_bond_distance
O1 C27 1.2237(17)
O2 C9 1.2102(18)
O3 C7 1.4201(18)
O3 H3 0.8400
O4 C2 1.2137(19)
C8 C27 1.522(2)
C8 C9 1.525(2)
C8 C7 1.555(2)
C8 C17 1.600(2)
C28 C33 1.394(2)
C28 C29 1.402(2)
C28 C27 1.479(2)
C9 C1 1.535(2)
C6 C26 1.523(2)
C6 C10 1.548(2)
C6 C7 1.554(2)
C6 C5 1.595(2)
C29 C30 1.394(2)
C29 C18 1.522(2)
C7 C3 1.537(2)
C16 C3 1.522(2)
C16 C17 1.556(2)
C16 H16A 0.9900
C16 H16B 0.9900
C3 C4 1.524(2)
C3 C2 1.534(2)
C2 C1 1.516(2)
C19 C18 1.542(2)
C19 H19A 0.9800
C19 H19B 0.9800
C19 H19C 0.9800
C1 C11 1.530(2)
C1 C10 1.556(2)
C30 C31 1.385(2)
C30 H30 0.9500
C4 C5 1.553(2)
C4 H4A 0.9900
C4 H4B 0.9900
C18 C20 1.535(2)
C18 C17 1.545(2)
C17 H17 1.0000
C32 C31 1.380(2)
C32 C33 1.385(2)
C32 H32 0.9500
C31 H31 0.9500
C26 H26A 0.9800
C26 H26B 0.9800
C26 H26C 0.9800
C33 H33 0.9500
C5 C21 1.530(2)
C5 H5 1.0000
C12 C13 1.326(2)
C12 C11 1.510(2)
C12 H12 0.9500
C13 C15 1.496(3)
C13 C14 1.513(2)
C11 H11A 0.9900
C11 H11B 0.9900
C10 H10A 0.9900
C10 H10B 0.9900
C23 C22 1.325(3)
C23 C25 1.498(3)
C23 C24 1.502(3)
C22 C21 1.506(3)
C22 H22 0.9500
C20 H20A 0.9800
C20 H20B 0.9800
C20 H20C 0.9800
C21 H21A 0.9900
C21 H21B 0.9900
C14 H14A 0.9800
C14 H14B 0.9800
C14 H14C 0.9800
C24 H24A 0.9800
C24 H24B 0.9800
C24 H24C 0.9800
C15 H15A 0.9800
C15 H15B 0.9800
C15 H15C 0.9800
C25 H25A 0.9800
C25 H25B 0.9800
C25 H25C 0.9800

loop_
_geom_torsion_atom_site_label_1
_geom_torsion_atom_site_label_2
_geom_torsion_atom_site_label_3
_geom_torsion_atom_site_label_4
_geom_torsion
C33 C28 C27 O1 -27.9(2)
C29 C28 C27 O1 153.30(15)
C33 C28 C27 C8 147.22(14)
C29 C28 C27 C8 -31.55(19)
C9 C8 C27 O1 88.24(16)
C7 C8 C27 O1 -32.4(2)
C17 C8 C27 O1 -154.93(14)
C9 C8 C27 C28 -87.03(15)
C7 C8 C27 C28 152.34(13)
C17 C8 C27 C28 29.81(18)
C27 C8 C9 O2 23.92(19)
C7 C8 C9 O2 151.73(14)
C17 C8 C9 O2 -97.85(16)
C27 C8 C9 C1 -152.46(12)
C7 C8 C9 C1 -24.66(16)
C17 C8 C9 C1 85.77(14)
C33 C28 C29 C30 -2.4(2)
C27 C28 C29 C30 176.34(13)
C33 C28 C29 C18 171.51(14)
C27 C28 C29 C18 -9.8(2)
C26 C6 C7 O3 50.18(17)
C10 C6 C7 O3 171.43(12)
C5 C6 C7 O3 -73.58(14)
C26 C6 C7 C3 164.00(13)
C10 C6 C7 C3 -74.76(14)
C5 C6 C7 C3 40.24(14)
C26 C6 C7 C8 -86.31(18)
C10 C6 C7 C8 34.94(19)
C5 C6 C7 C8 149.94(13)
C27 C8 C7 O3 -48.35(17)
C9 C8 C7 O3 -169.24(12)
C17 C8 C7 O3 78.93(14)
C27 C8 C7 C3 -161.54(13)
C9 C8 C7 C3 77.57(13)
C17 C8 C7 C3 -34.26(14)
C27 C8 C7 C6 88.26(17)
C9 C8 C7 C6 -32.62(18)
C17 C8 C7 C6 -144.46(14)
C17 C16 C3 C4 -162.20(14)
C17 C16 C3 C2 68.96(14)
C17 C16 C3 C7 -45.15(14)
O3 C7 C3 C16 -65.75(14)
C6 C7 C3 C16 177.48(12)
C8 C7 C3 C16 50.22(14)
O3 C7 C3 C4 65.73(15)
C6 C7 C3 C4 -51.05(14)
C8 C7 C3 C4 -178.31(12)
O3 C7 C3 C2 -178.65(11)
C6 C7 C3 C2 64.57(14)
C8 C7 C3 C2 -62.69(14)
C16 C3 C2 O4 66.27(18)
C4 C3 C2 O4 -71.18(18)
C7 C3 C2 O4 177.34(14)
C16 C3 C2 C1 -112.33(14)
C4 C3 C2 C1 110.23(15)
C7 C3 C2 C1 -1.25(17)
O4 C2 C1 C11 0.4(2)
C3 C2 C1 C11 178.93(12)
O4 C2 C1 C9 -124.56(16)
C3 C2 C1 C9 54.00(16)
O4 C2 C1 C10 127.67(16)
C3 C2 C1 C10 -53.77(16)
O2 C9 C1 C2 144.68(15)
C8 C9 C1 C2 -38.88(16)
O2 C9 C1 C11 18.6(2)
C8 C9 C1 C11 -165.00(13)
O2 C9 C1 C10 -103.19(16)
C8 C9 C1 C10 73.24(15)
C28 C29 C30 C31 0.4(2)
C18 C29 C30 C31 -173.19(14)
C16 C3 C4 C5 157.05(15)
C2 C3 C4 C5 -75.22(15)
C7 C3 C4 C5 39.63(15)
C30 C29 C18 C20 -20.6(2)
C28 C29 C18 C20 165.81(13)
C30 C29 C18 C19 99.96(16)
C28 C29 C18 C19 -73.61(16)
C30 C29 C18 C17 -138.36(15)
C28 C29 C18 C17 48.07(18)
C29 C18 C17 C16 -169.88(12)
C20 C18 C17 C16 69.16(16)
C19 C18 C17 C16 -51.56(17)
C29 C18 C17 C8 -46.07(17)
C20 C18 C17 C8 -167.03(12)
C19 C18 C17 C8 72.25(16)
C3 C16 C17 C18 150.74(13)
C3 C16 C17 C8 22.02(15)
C27 C8 C17 C18 9.42(18)
C9 C8 C17 C18 126.93(13)
C7 C8 C17 C18 -120.74(13)
C27 C8 C17 C16 138.09(13)
C9 C8 C17 C16 -104.40(13)
C7 C8 C17 C16 7.93(15)
C33 C32 C31 C30 -1.3(3)
C29 C30 C31 C32 1.4(2)
C31 C32 C33 C28 -0.7(2)
C29 C28 C33 C32 2.6(2)
C27 C28 C33 C32 -176.17(14)
C3 C4 C5 C21 -142.22(14)
C3 C4 C5 C6 -13.70(16)
C26 C6 C5 C21 -16.3(2)
C10 C6 C5 C21 -138.34(15)
C7 C6 C5 C21 108.26(16)
C26 C6 C5 C4 -141.22(14)
C10 C6 C5 C4 96.77(15)
C7 C6 C5 C4 -16.63(15)
C11 C12 C13 C15 -2.0(3)
C11 C12 C13 C14 179.39(16)
C13 C12 C11 C1 105.1(2)
C2 C1 C11 C12 63.07(19)
C9 C1 C11 C12 -174.67(14)
C10 C1 C11 C12 -60.68(19)
C26 C6 C10 C1 144.78(13)
C7 C6 C10 C1 19.39(17)
C5 C6 C10 C1 -89.97(15)
C2 C1 C10 C6 42.78(17)
C11 C1 C10 C6 170.19(13)
C9 C1 C10 C6 -69.33(16)
C25 C23 C22 C21 2.7(3)
C24 C23 C22 C21 -177.70(19)
C23 C22 C21 C5 128.7(2)
C4 C5 C21 C22 -60.7(2)
C6 C5 C21 C22 176.32(15)
